data_1101195
loop_
_publ_author_name
'Ouellette, Wayne'
'Yu, Ming Hui'
'O'Connor, Charles J.'
'Zubieta, Jon'

_publ_section_title
;
 Structural Diversity of the Oxovanadium Organodiphosphonate System:
 A Platform for the Design of Void Channels
;
_journal_issue 8
_journal_name_full 'Inorganic Chemistry'
_journal_page_first 3224
_journal_page_last 3239
_journal_paper_doi 10.1021/ic0517422
_journal_volume 45
_journal_year 2006
_chemical_formula_sum 'C8 H19 N O7 P2 V'
_chemical_formula_weight 354.12
_space_group_IT_number 14
_symmetry_cell_setting monoclinic
_symmetry_space_group_name_Hall '-P 2ybc'
_symmetry_space_group_name_H-M 'P 1 21/c 1'
_cell_angle_alpha 90.00
_cell_angle_beta 95.026(4)
_cell_angle_gamma 90.00
_cell_formula_units_Z 4
_cell_length_a 16.941(3)
_cell_length_b 13.470(2)
_cell_length_c 6.0553(10)
_cell_measurement_temperature 90(2)
_cell_volume 1376.5(4)
_diffrn_ambient_temperature 90(2)
_exptl_crystal_density_diffrn 1.709
_cod_depositor_comments
;
The following automatic conversions were performed:
'_symmetry_cell_setting' value 'Monoclinic' changed to 'monoclinic'
according to '/home/saulius/struct/CIF-dictionaries/cif_core.dic'
dictionary named 'cif_core.dic' version 2.4.1 from 2010-06-29.

Automatic conversion script
Id: cif_fix_enum 1527 2010-12-29 10:47:43Z saulius 
;
_cod_original_sg_symbol_H-M 'P 21/c'
_cod_database_code 1101195

loop_
_symmetry_equiv_pos_as_xyz
'x, y, z'
'-x, y+1/2, -z+1/2'
'-x, -y, -z'
'x, -y-1/2, z-1/2'

loop_
_atom_site_label
_atom_site_type_symbol
_atom_site_fract_x
_atom_site_fract_y
_atom_site_fract_z
_atom_site_U_iso_or_equiv
_atom_site_adp_type
_atom_site_occupancy
_atom_site_symmetry_multiplicity
_atom_site_calc_flag
_atom_site_refinement_flags
_atom_site_disorder_assembly
_atom_site_disorder_group
V1 V 0.20164(4) 0.36569(4) 1.03372(10) 0.00392(15) Uani 1 1 d . . .
P1 P 0.17725(6) 0.61240(7) 0.95695(16) 0.0074(2) Uani 1 1 d . . .
P2 P 0.27679(6) 0.35415(7) 0.55265(15) 0.00468(19) Uani 1 1 d . . .
O1 O 0.12848(16) 0.6454(2) 0.7508(5) 0.0108(6) Uani 1 1 d . . .
O2 O 0.16040(18) 0.6746(2) 1.1679(5) 0.0132(6) Uani 1 1 d . . .
H2 H 0.1461 0.7322 1.1292 0.020 Uiso 1 1 calc R . .
O3 O 0.16018(16) 0.50659(19) 1.0276(4) 0.0068(5) Uani 1 1 d . . .
O4 O 0.24193(16) 0.4012(2) 0.7542(4) 0.0080(5) Uani 1 1 d . . .
O5 O 0.11877(16) 0.3091(2) 1.0008(5) 0.0092(5) Uani 1 1 d . . .
O6 O 0.23017(16) 0.39648(19) 1.3450(4) 0.0075(5) Uani 1 1 d . . .
O7 O 0.28010(15) 0.25825(19) 1.0621(4) 0.0055(5) Uani 1 1 d . . .
N1 N 0.07616(19) 0.5159(2) 0.4191(5) 0.0086(6) Uani 1 1 d . . .
H1A H 0.1104 0.5089 0.3104 0.010 Uiso 1 1 calc R . .
H1B H 0.1021 0.5502 0.5352 0.010 Uiso 1 1 calc R . .
C1 C 0.2796(2) 0.6316(3) 0.9159(7) 0.0134(8) Uani 1 1 d . . .
H1C H 0.2914 0.5960 0.7795 0.016 Uiso 1 1 calc R . .
H1D H 0.2878 0.7033 0.8900 0.016 Uiso 1 1 calc R . .
C2 C 0.3395(2) 0.5982(3) 1.1048(7) 0.0135(8) Uani 1 1 d . . .
H2A H 0.3220 0.6222 1.2472 0.016 Uiso 1 1 calc R . .
H2B H 0.3405 0.5247 1.1098 0.016 Uiso 1 1 calc R . .
C3 C 0.4231(2) 0.6363(3) 1.0804(7) 0.0166(8) Uani 1 1 d . . .
H3A H 0.4401 0.6139 0.9362 0.020 Uiso 1 1 calc R . .
H3B H 0.4225 0.7098 1.0799 0.020 Uiso 1 1 calc R . .
C4 C 0.4827(2) 0.6005(3) 1.2651(7) 0.0136(8) Uani 1 1 d . . .
H4A H 0.4850 0.5271 1.2596 0.016 Uiso 1 1 calc R . .
H4B H 0.4634 0.6192 1.4091 0.016 Uiso 1 1 calc R . .
C5 C 0.3774(2) 0.3967(3) 0.5516(6) 0.0087(7) Uani 1 1 d . . .
H5A H 0.3980 0.3759 0.4107 0.010 Uiso 1 1 calc R . .
H5B H 0.3775 0.4702 0.5551 0.010 Uiso 1 1 calc R . .
C6 C 0.4338(2) 0.3587(3) 0.7442(7) 0.0141(8) Uani 1 1 d . . .
H6A H 0.4135 0.3785 0.8862 0.017 Uiso 1 1 calc R . .
H6B H 0.4355 0.2853 0.7395 0.017 Uiso 1 1 calc R . .
C7 C 0.0047(2) 0.5739(3) 0.3289(7) 0.0114(8) Uani 1 1 d . . .
H7A H -0.0212 0.5395 0.1975 0.014 Uiso 1 1 calc R . .
H7B H 0.0213 0.6406 0.2820 0.014 Uiso 1 1 calc R . .
C8 C 0.0531(2) 0.4158(3) 0.4972(7) 0.0097(7) Uani 1 1 d . . .
H8A H 0.1008 0.3798 0.5600 0.012 Uiso 1 1 calc R . .
H8B H 0.0285 0.3769 0.3705 0.012 Uiso 1 1 calc R . .

loop_
_atom_site_aniso_label
_atom_site_aniso_U_11
_atom_site_aniso_U_22
_atom_site_aniso_U_33
_atom_site_aniso_U_23
_atom_site_aniso_U_13
_atom_site_aniso_U_12
V1 0.0052(3) 0.0020(3) 0.0044(3) -0.0003(2) 0.0001(2) 0.0002(2)
P1 0.0092(5) 0.0044(4) 0.0085(4) 0.0006(3) -0.0001(3) 0.0001(3)
P2 0.0061(4) 0.0036(4) 0.0044(4) -0.0001(3) 0.0005(3) -0.0011(3)
O1 0.0129(13) 0.0064(13) 0.0126(13) 0.0025(11) -0.0027(11) -0.0019(10)
O2 0.0202(16) 0.0062(13) 0.0134(14) -0.0023(11) 0.0019(12) 0.0000(11)
O3 0.0100(13) 0.0051(12) 0.0055(12) 0.0008(9) 0.0013(10) 0.0014(10)
O4 0.0117(13) 0.0061(12) 0.0062(12) 0.0000(10) 0.0012(10) 0.0014(10)
O5 0.0075(13) 0.0058(12) 0.0143(14) 0.0005(10) 0.0002(11) -0.0005(10)
O6 0.0111(13) 0.0046(12) 0.0069(12) -0.0006(10) 0.0012(10) 0.0017(10)
O7 0.0062(12) 0.0050(12) 0.0054(12) -0.0008(9) 0.0012(10) 0.0014(9)
N1 0.0073(15) 0.0103(15) 0.0083(15) -0.0007(12) 0.0021(12) 0.0001(12)
C1 0.0105(18) 0.0119(19) 0.018(2) 0.0039(16) 0.0008(15) -0.0025(15)
C2 0.0080(18) 0.0114(18) 0.021(2) 0.0031(16) -0.0013(15) -0.0027(14)
C3 0.0128(19) 0.017(2) 0.020(2) 0.0038(17) -0.0008(16) -0.0042(16)
C4 0.0082(18) 0.0139(19) 0.019(2) 0.0021(16) 0.0011(16) -0.0021(15)
C5 0.0068(17) 0.0070(17) 0.0121(18) 0.0004(14) 0.0001(14) -0.0007(13)
C6 0.0106(18) 0.014(2) 0.0166(19) 0.0058(16) -0.0027(15) -0.0026(15)
C7 0.0116(19) 0.0110(18) 0.0117(19) 0.0048(15) 0.0016(15) 0.0014(15)
C8 0.0057(17) 0.0095(18) 0.0145(19) 0.0038(14) 0.0040(14) 0.0017(14)

loop_
_geom_bond_atom_site_label_1
_geom_bond_atom_site_label_2
_geom_bond_distance
_geom_bond_site_symmetry_2
_geom_bond_publ_flag
V1 O5 1.594(3) . ?
V1 O4 1.940(3) . ?
V1 O6 1.949(3) . ?
V1 O7 1.962(3) . ?
V1 O3 2.023(3) . ?
P1 O1 1.503(3) . ?
P1 O3 1.523(3) . ?
P1 O2 1.575(3) . ?
P1 C1 1.792(4) . ?
P2 O7 1.516(3) 4_565 ?
P2 O6 1.535(3) 1_554 ?
P2 O4 1.538(3) . ?
P2 C5 1.798(4) . ?
O6 P2 1.535(3) 1_556 ?
O7 P2 1.516(3) 4_566 ?
N1 C8 1.493(5) . ?
N1 C7 1.503(5) . ?
C1 C2 1.529(6) . ?
C2 C3 1.526(6) . ?
C3 C4 1.518(6) . ?
C4 C6 1.523(6) 3_667 ?
C5 C6 1.531(5) . ?
C6 C4 1.523(5) 3_667 ?
C7 C8 1.505(5) 3_566 ?
C8 C7 1.505(5) 3_566 ?
